data_7041217
loop_
_publ_author_name
'Wang, Ani'
'Fan, Ruiqing'
'Dong, Yuwei'
'Chen, Wei'
'Song, Yang'
'Wang, Ping'
'Hao, Sue'
'Liu, Zhigang'
'Yang, Yulin'

_publ_section_title
;
 (E)-4-Methyl-N-((quinolin-2-yl)ethylidene)aniline as ligand for IIB
 supramolecular complexes: synthesis, structure, aggregation-induced
 emission enhancement and application in PMMA-doped hybrid material.
;
_journal_issue 1
_journal_name_full 'Dalton transactions (Cambridge, England : 2003)'
_journal_page_first 71
_journal_page_last 85
_journal_paper_doi 10.1039/c6dt03853k
_journal_volume 46
_journal_year 2016
_chemical_formula_sum 'C21 H20 Cd N2 O4'
_chemical_formula_weight 476.80
_space_group_crystal_system monoclinic
_space_group_IT_number 14
_space_group_name_Hall '-P 2ybc'
_space_group_name_H-M_alt 'P 1 21/c 1'
_symmetry_space_group_name_Hall '-P 2ybc'
_symmetry_space_group_name_H-M 'P 1 21/c 1'
_atom_sites_solution_hydrogens geom
_audit_creation_method SHELXL-2014/7
_audit_update_record
;
2016-11-05 deposited with the CCDC.
2016-11-15 downloaded from the CCDC.
;
_cell_angle_alpha 90
_cell_angle_beta 131.796(3)
_cell_angle_gamma 90
_cell_formula_units_Z 12
_cell_length_a 20.8054(12)
_cell_length_b 13.7431(8)
_cell_length_c 27.7650(12)
_cell_measurement_reflns_used 13486
_cell_measurement_temperature 296(2)
_cell_measurement_theta_max 27.428
_cell_measurement_theta_min 1.467
_cell_volume 5918.6(6)
_computing_cell_refinement 'Bruker SMART'
_computing_data_collection 'Bruker SMART'
_computing_data_reduction 'Bruker SAINT'
_computing_molecular_graphics SHELXL-2014/7
_computing_publication_material SHELXTL
_computing_structure_refinement 'SHELXL-2014/7 (Sheldrick, 2014)'
_computing_structure_solution 'SHELXL-2014/7 (Sheldrick, 2014)'
_diffrn_ambient_temperature 296(2)
_diffrn_measured_fraction_theta_full 0.794
_diffrn_measured_fraction_theta_max 0.803
_diffrn_measurement_device_type 'Bruker Smart APEX CCD area detector'
_diffrn_measurement_method 'phi and omega scans'
_diffrn_radiation_type MoK\a
_diffrn_radiation_wavelength 0.71073
_diffrn_reflns_av_R_equivalents 0.0621
_diffrn_reflns_av_unetI/netI 0.1424
_diffrn_reflns_Laue_measured_fraction_full 0.794
_diffrn_reflns_Laue_measured_fraction_max 0.803
_diffrn_reflns_limit_h_max 22
_diffrn_reflns_limit_h_min -26
_diffrn_reflns_limit_k_max 15
_diffrn_reflns_limit_k_min -17
_diffrn_reflns_limit_l_max 35
_diffrn_reflns_limit_l_min -35
_diffrn_reflns_number 27991
_diffrn_reflns_point_group_measured_fraction_full 0.794
_diffrn_reflns_point_group_measured_fraction_max 0.803
_diffrn_reflns_theta_full 25.000
_diffrn_reflns_theta_max 27.428
_diffrn_reflns_theta_min 1.467
_exptl_absorpt_coefficient_mu 1.136
_exptl_absorpt_correction_T_max 0.695
_exptl_absorpt_correction_T_min 0.618
_exptl_absorpt_correction_type multi-scan
_exptl_absorpt_process_details multi-scan
_exptl_crystal_colour yellow
_exptl_crystal_density_diffrn 1.605
_exptl_crystal_density_method 'not measured'
_exptl_crystal_description block
_exptl_crystal_F_000 2880
_exptl_crystal_size_max 0.440
_exptl_crystal_size_mid 0.360
_exptl_crystal_size_min 0.320
_refine_diff_density_max 0.930
_refine_diff_density_min -0.828
_refine_diff_density_rms 0.137
_refine_ls_extinction_method none
_refine_ls_goodness_of_fit_ref 0.980
_refine_ls_hydrogen_treatment constr
_refine_ls_matrix_type full
_refine_ls_number_parameters 757
_refine_ls_number_reflns 10834
_refine_ls_number_restraints 15
_refine_ls_restrained_S_all 0.994
_refine_ls_R_factor_all 0.1346
_refine_ls_R_factor_gt 0.0487
_refine_ls_shift/su_max 0.000
_refine_ls_shift/su_mean 0.000
_refine_ls_structure_factor_coef Fsqd
_refine_ls_weighting_details 'w=1/[\s^2^(Fo^2^)+(0.0329P)^2^] where P=(Fo^2^+2Fc^2^)/3'
_refine_ls_weighting_scheme calc
_refine_ls_wR_factor_gt 0.0929
_refine_ls_wR_factor_ref 0.1470
_reflns_Friedel_coverage 0.000
_reflns_number_gt 4683
_reflns_number_total 10834
_reflns_threshold_expression 'I > 2\s(I)'
_cod_data_source_file c6dt03853k2.cif
_cod_data_source_block A
_cod_depositor_comments
;
Adding full bibliography for 7041213--7041218.cif.

2017-10-30
Z value and formula fixed to values more according to usual
chemical conventions.                 miguel
;
_cod_original_formula_sum 'C63 H60 Cd3 N6 O12'
_cod_original_formula_weight 1430.40
_cod_original_formula_units_Z 4
_cod_database_code 7041217
_shelx_shelxl_version_number 2014/7
_shelx_space_group_comment
;
The symmetry employed for this shelxl refinement is uniquely defined
by the following loop, which should always be used as a source of
symmetry information in preference to the above space-group names.
They are only intended as comments.
;
_shelx_estimated_absorpt_t_min 0.635
_shelx_estimated_absorpt_t_max 0.713

loop_
_space_group_symop_operation_xyz
'x, y, z'
'-x, y+1/2, -z+1/2'
'-x, -y, -z'
'x, -y-1/2, z-1/2'

loop_
_atom_site_label
_atom_site_type_symbol
_atom_site_fract_x
_atom_site_fract_y
_atom_site_fract_z
_atom_site_U_iso_or_equiv
_atom_site_adp_type
_atom_site_occupancy
_atom_site_site_symmetry_order
_atom_site_calc_flag
_atom_site_refinement_flags_posn
_atom_site_refinement_flags_adp
C17 C -0.2151(6) 0.9128(8) -0.0101(6) 0.100(4) Uani 1 1 d . .
H17A H -0.2245 0.9660 -0.0366 0.150 Uiso 1 1 calc R U
H17B H -0.2500 0.8585 -0.0371 0.150 Uiso 1 1 calc R U
H17C H -0.2304 0.9324 0.0143 0.150 Uiso 1 1 calc R U
C18 C 0.2813(5) 1.0650(6) 0.1835(4) 0.046(2) Uani 1 1 d . .
C19 C 0.3026(5) 1.1694(6) 0.2015(5) 0.069(3) Uani 1 1 d . .
H19A H 0.2521 1.2035 0.1869 0.104 Uiso 1 1 calc R U
H19B H 0.3470 1.1751 0.2476 0.104 Uiso 1 1 calc R U
H19C H 0.3224 1.1970 0.1816 0.104 Uiso 1 1 calc R U
C20 C 0.2227(5) 0.7997(6) 0.0598(4) 0.0429(19) Uani 1 1 d . .
C21 C 0.2152(5) 0.7707(8) 0.0046(4) 0.068(3) Uani 1 1 d . .
H21A H 0.1693 0.8067 -0.0332 0.102 Uiso 1 1 calc R U
H21B H 0.2684 0.7845 0.0149 0.102 Uiso 1 1 calc R U
H21C H 0.2031 0.7024 -0.0035 0.102 Uiso 1 1 calc R U
C22 C 0.0730(4) 0.5934(5) 0.0774(3) 0.0346(17) Uani 1 1 d . .
C23 C 0.0380(5) 0.6591(6) 0.0258(4) 0.051(2) Uani 1 1 d . .
H23A H 0.0742 0.6930 0.0231 0.061 Uiso 1 1 calc R U
C24 C -0.0485(5) 0.6722(7) -0.0197(4) 0.056(2) Uani 1 1 d . .
H24A H -0.0720 0.7159 -0.0534 0.068 Uiso 1 1 calc R U
C25 C -0.1020(5) 0.6195(6) -0.0156(4) 0.045(2) Uani 1 1 d . .
C26 C -0.1921(5) 0.6253(7) -0.0629(4) 0.065(3) Uani 1 1 d . .
H26A H -0.2185 0.6647 -0.0990 0.078 Uiso 1 1 calc R U
C27 C -0.2413(5) 0.5719(7) -0.0555(4) 0.065(3) Uani 1 1 d . .
H27A H -0.3010 0.5767 -0.0867 0.078 Uiso 1 1 calc R U
C28 C -0.2035(6) 0.5106(7) -0.0021(5) 0.065(3) Uani 1 1 d . .
H28A H -0.2381 0.4758 0.0019 0.078 Uiso 1 1 calc R U
C29 C -0.1145(5) 0.5020(7) 0.0446(4) 0.057(2) Uani 1 1 d . .
H29A H -0.0893 0.4611 0.0799 0.068 Uiso 1 1 calc R U
C30 C -0.0619(5) 0.5554(5) 0.0386(4) 0.0386(18) Uani 1 1 d . .
C31 C 0.1672(5) 0.5771(6) 0.1262(4) 0.0433(19) Uani 1 1 d . .
H31A H 0.2024 0.6093 0.1218 0.052 Uiso 1 1 calc R U
C32 C 0.2923(5) 0.4999(6) 0.2203(4) 0.0392(19) Uani 1 1 d . .
C33 C 0.3199(5) 0.4325(7) 0.2666(4) 0.067(3) Uani 1 1 d . .
H33A H 0.2802 0.4018 0.2666 0.080 Uiso 1 1 calc R U
C34 C 0.4070(5) 0.4091(7) 0.3138(5) 0.076(3) Uani 1 1 d . .
H34A H 0.4249 0.3626 0.3449 0.091 Uiso 1 1 calc R U
C35 C 0.4676(5) 0.4550(6) 0.3146(4) 0.049(2) Uani 1 1 d . .
C36 C 0.4374(5) 0.5220(6) 0.2672(4) 0.047(2) Uani 1 1 d . .
H36A H 0.4768 0.5529 0.2668 0.057 Uiso 1 1 calc R U
C37 C 0.3530(5) 0.5452(7) 0.2209(4) 0.052(2) Uani 1 1 d . .
H37A H 0.3354 0.5911 0.1895 0.062 Uiso 1 1 calc R U
C38 C 0.5624(5) 0.4320(7) 0.3666(4) 0.068(3) Uani 1 1 d . .
H38A H 0.5705 0.3835 0.3952 0.102 Uiso 1 1 calc R U
H38B H 0.5836 0.4078 0.3470 0.102 Uiso 1 1 calc R U
H38C H 0.5933 0.4899 0.3907 0.102 Uiso 1 1 calc R U
C39 C 0.0609(5) 0.2661(6) 0.1480(3) 0.0393(19) Uani 1 1 d . .
C40 C 0.0368(5) 0.1635(6) 0.1268(4) 0.059(2) Uani 1 1 d . .
H40A H -0.0213 0.1525 0.1084 0.088 Uiso 1 1 calc R U
H40B H 0.0408 0.1502 0.0950 0.088 Uiso 1 1 calc R U
H40C H 0.0752 0.1212 0.1632 0.088 Uiso 1 1 calc R U
C41 C 0.1167(5) 0.5392(7) 0.2755(4) 0.060(2) Uani 1 1 d . U
C42 C 0.1226(6) 0.5749(7) 0.3286(4) 0.068(3) Uani 1 1 d . .
H42A H 0.1661 0.5388 0.3673 0.101 Uiso 1 1 calc R U
H42B H 0.1375 0.6427 0.3359 0.101 Uiso 1 1 calc R U
H42C H 0.0680 0.5663 0.3171 0.101 Uiso 1 1 calc R U
C43 C 0.5997(4) 0.0713(5) 0.5973(3) 0.0356(17) Uani 1 1 d . .
C44 C 0.6355(5) 0.0081(6) 0.6505(4) 0.049(2) Uani 1 1 d . .
H44A H 0.6001 -0.0237 0.6549 0.059 Uiso 1 1 calc R U
C45 C 0.7228(5) -0.0050(6) 0.6951(4) 0.050(2) Uani 1 1 d . .
H45A H 0.7475 -0.0462 0.7301 0.060 Uiso 1 1 calc R U
C46 C 0.7746(5) 0.0435(6) 0.6877(3) 0.0390(18) Uani 1 1 d . .
C47 C 0.8655(5) 0.0335(6) 0.7322(4) 0.053(2) Uani 1 1 d . .
H47A H 0.8927 -0.0059 0.7684 0.064 Uiso 1 1 calc R U
C48 C 0.9139(5) 0.0821(6) 0.7222(4) 0.052(2) Uani 1 1 d . .
H48A H 0.9737 0.0770 0.7527 0.062 Uiso 1 1 calc R U
C49 C 0.8731(5) 0.1399(7) 0.6656(5) 0.064(3) Uani 1 1 d . .
H49A H 0.9062 0.1698 0.6584 0.077 Uiso 1 1 calc R U
C50 C 0.7848(5) 0.1515(6) 0.6216(4) 0.049(2) Uani 1 1 d . .
H50A H 0.7584 0.1907 0.5854 0.058 Uiso 1 1 calc R U
C51 C 0.7343(4) 0.1032(6) 0.6319(3) 0.0362(18) Uani 1 1 d . .
C52 C 0.5057(4) 0.0896(6) 0.5497(3) 0.0387(18) Uani 1 1 d . .
H52A H 0.4709 0.0599 0.5553 0.046 Uiso 1 1 calc R U
C53 C 0.3815(4) 0.1634(5) 0.4553(3) 0.0325(16) Uani 1 1 d . .
C54 C 0.3526(5) 0.2340(6) 0.4094(4) 0.056(2) Uani 1 1 d . .
H54A H 0.3923 0.2676 0.4104 0.067 Uiso 1 1 calc R U
C55 C 0.2665(5) 0.2556(7) 0.3622(5) 0.062(3) Uani 1 1 d . .
H55A H 0.2488 0.3048 0.3327 0.074 Uiso 1 1 calc R U
C56 C 0.2057(5) 0.2048(6) 0.3583(4) 0.047(2) Uani 1 1 d . .
C57 C 0.2344(5) 0.1368(7) 0.4037(4) 0.050(2) Uani 1 1 d . .
H57A H 0.1939 0.1038 0.4020 0.060 Uiso 1 1 calc R U
C58 C 0.3206(5) 0.1130(6) 0.4528(4) 0.047(2) Uani 1 1 d . .
H58A H 0.3375 0.0654 0.4831 0.057 Uiso 1 1 calc R U
C59 C 0.1098(5) 0.2256(7) 0.3040(4) 0.066(3) Uani 1 1 d . .
H59A H 0.1023 0.2760 0.2768 0.099 Uiso 1 1 calc R U
H59B H 0.0810 0.1676 0.2790 0.099 Uiso 1 1 calc R U
H59C H 0.0857 0.2462 0.3222 0.099 Uiso 1 1 calc R U
C60 C 0.6105(5) 0.4002(6) 0.5230(4) 0.0384(18) Uani 1 1 d . .
C61 C 0.6331(5) 0.5041(6) 0.5399(5) 0.064(3) Uani 1 1 d . .
H61A H 0.6929 0.5134 0.5620 0.096 Uiso 1 1 calc R U
H61B H 0.5982 0.5426 0.5012 0.096 Uiso 1 1 calc R U
H61C H 0.6229 0.5238 0.5675 0.096 Uiso 1 1 calc R U
C62 C 0.5562(4) 0.1342(6) 0.4002(4) 0.0383(18) Uani 1 1 d . .
C63 C 0.5488(6) 0.1059(7) 0.3455(4) 0.067(3) Uani 1 1 d . .
H63A H 0.5000 0.1380 0.3071 0.101 Uiso 1 1 calc R U
H63B H 0.6002 0.1245 0.3544 0.101 Uiso 1 1 calc R U
H63C H 0.5412 0.0367 0.3395 0.101 Uiso 1 1 calc R U
Cd1 Cd 0.23831(3) 0.87733(5) 0.15554(3) 0.04145(16) Uani 1 1 d . .
Cd2 Cd 0.10193(3) 0.45491(4) 0.17949(3) 0.04166(16) Uani 1 1 d . U
Cd3 Cd 0.57057(3) 0.21098(4) 0.49604(2) 0.03728(16) Uani 1 1 d . .
O1 O 0.2067(3) 1.0373(4) 0.1559(3) 0.0630(18) Uani 1 1 d . .
O2 O 0.3367(4) 1.0078(4) 0.1974(3) 0.0674(19) Uani 1 1 d . .
O3 O 0.1708(4) 0.8624(5) 0.0493(3) 0.0709(19) Uani 1 1 d . .
O4 O 0.2768(4) 0.7642(5) 0.1142(3) 0.074(2) Uani 1 1 d . .
O5 O 0.1333(3) 0.2973(4) 0.1733(3) 0.0599(17) Uani 1 1 d . .
O6 O 0.0061(3) 0.3239(4) 0.1390(3) 0.0630(17) Uani 1 1 d . .
O7 O 0.1619(4) 0.4699(5) 0.2841(3) 0.0653(11) Uani 1 1 d . U
O8 O 0.0658(4) 0.5730(5) 0.2202(3) 0.0712(14) Uani 1 1 d . U
O9 O 0.5360(3) 0.3712(4) 0.4939(3) 0.0566(16) Uani 1 1 d . .
O10 O 0.6686(3) 0.3407(4) 0.5403(3) 0.0621(17) Uani 1 1 d . .
O11 O 0.5013(3) 0.1953(5) 0.3891(3) 0.0623(17) Uani 1 1 d . .
O12 O 0.6135(4) 0.1030(5) 0.4551(3) 0.0616(17) Uani 1 1 d . .
N1 N 0.3192(4) 0.7876(5) 0.2499(3) 0.0391(15) Uani 1 1 d . .
N2 N 0.1438(4) 0.8155(5) 0.1663(3) 0.0384(15) Uani 1 1 d . .
N3 N 0.0251(4) 0.5446(5) 0.0840(3) 0.0386(15) Uani 1 1 d . .
N4 N 0.2015(4) 0.5202(4) 0.1740(3) 0.0396(16) Uani 1 1 d . .
N5 N 0.6472(3) 0.1175(4) 0.5884(3) 0.0336(14) Uani 1 1 d . .
N6 N 0.4713(3) 0.1454(4) 0.5010(3) 0.0336(14) Uani 1 1 d . .
C1 C 0.2752(5) 0.7449(6) 0.2630(3) 0.0387(18) Uani 1 1 d . .
C2 C 0.3143(5) 0.6853(6) 0.3186(3) 0.049(2) Uani 1 1 d . .
H2A H 0.2809 0.6560 0.3256 0.059 Uiso 1 1 calc R U
C3 C 0.4011(5) 0.6720(6) 0.3612(4) 0.050(2) Uani 1 1 d . .
H3A H 0.4275 0.6336 0.3976 0.060 Uiso 1 1 calc R U
C4 C 0.4505(5) 0.7164(6) 0.3499(3) 0.045(2) Uani 1 1 d . .
C5 C 0.5422(5) 0.7083(7) 0.3922(4) 0.062(3) Uani 1 1 d . .
H5A H 0.5727 0.6738 0.4306 0.074 Uiso 1 1 calc R U
C6 C 0.5840(6) 0.7498(7) 0.3769(5) 0.075(3) Uani 1 1 d . .
H6A H 0.6436 0.7430 0.4052 0.090 Uiso 1 1 calc R U
C7 C 0.5423(5) 0.8041(7) 0.3195(5) 0.070(3) Uani 1 1 d . .
H7A H 0.5736 0.8304 0.3097 0.084 Uiso 1 1 calc R U
C8 C 0.4543(5) 0.8172(6) 0.2784(4) 0.054(2) Uani 1 1 d . .
H8A H 0.4263 0.8555 0.2417 0.065 Uiso 1 1 calc R U
C9 C 0.4066(5) 0.7730(6) 0.2919(3) 0.0410(19) Uani 1 1 d . .
C10 C 0.1800(5) 0.7623(5) 0.2170(4) 0.0420(19) Uani 1 1 d . .
H10A H 0.1468 0.7348 0.2249 0.050 Uiso 1 1 calc R U
C11 C 0.0528(4) 0.8349(6) 0.1227(4) 0.0397(19) Uani 1 1 d . .
C12 C 0.0225(5) 0.9084(6) 0.0782(4) 0.055(2) Uani 1 1 d . .
H12A H 0.0605 0.9417 0.0772 0.066 Uiso 1 1 calc R U
C13 C -0.0624(5) 0.9325(7) 0.0360(5) 0.067(3) Uani 1 1 d . .
H13A H -0.0815 0.9827 0.0066 0.080 Uiso 1 1 calc R U
C14 C -0.1216(5) 0.8840(7) 0.0354(4) 0.057(2) Uani 1 1 d . .
C15 C -0.0910(5) 0.8098(7) 0.0785(4) 0.062(3) Uani 1 1 d . .
H15A H -0.1298 0.7760 0.0785 0.074 Uiso 1 1 calc R U
C16 C -0.0063(5) 0.7827(7) 0.1217(4) 0.052(2) Uani 1 1 d . .
H16A H 0.0120 0.7308 0.1498 0.063 Uiso 1 1 calc R U

loop_
_atom_site_aniso_label
_atom_site_aniso_U_11
_atom_site_aniso_U_22
_atom_site_aniso_U_33
_atom_site_aniso_U_23
_atom_site_aniso_U_13
_atom_site_aniso_U_12
C17 0.038(5) 0.099(10) 0.113(10) 0.019(8) 0.030(6) 0.003(5)
C18 0.053(5) 0.040(5) 0.044(4) 0.009(4) 0.032(4) 0.009(4)
C19 0.071(6) 0.031(6) 0.100(7) 0.014(5) 0.054(6) 0.005(4)
C20 0.039(4) 0.041(5) 0.042(4) 0.000(4) 0.025(4) -0.006(4)
C21 0.068(6) 0.076(8) 0.070(6) -0.001(5) 0.051(5) 0.000(5)
C22 0.043(4) 0.031(5) 0.043(4) -0.001(3) 0.034(4) 0.000(3)
C23 0.060(6) 0.049(6) 0.049(5) 0.006(4) 0.039(5) 0.000(4)
C24 0.064(6) 0.058(7) 0.039(4) 0.019(4) 0.031(4) 0.018(4)
C25 0.052(5) 0.039(5) 0.035(4) 0.000(4) 0.025(4) 0.008(4)
C26 0.049(5) 0.064(7) 0.047(5) 0.004(5) 0.018(4) 0.013(5)
C27 0.038(5) 0.055(7) 0.052(5) 0.003(5) 0.009(4) 0.010(4)
C28 0.052(5) 0.057(7) 0.087(7) -0.003(5) 0.047(5) 0.001(4)
C29 0.042(5) 0.056(7) 0.059(5) 0.013(5) 0.028(4) 0.005(4)
C30 0.043(4) 0.024(4) 0.043(4) -0.002(4) 0.026(4) 0.005(3)
C31 0.050(5) 0.040(5) 0.049(4) 0.003(4) 0.037(4) 0.000(4)
C32 0.038(4) 0.034(5) 0.048(4) -0.001(4) 0.029(4) -0.002(3)
C33 0.044(5) 0.063(7) 0.081(7) 0.032(6) 0.036(5) 0.008(4)
C34 0.054(6) 0.072(8) 0.093(7) 0.047(6) 0.046(6) 0.014(5)
C35 0.047(5) 0.048(6) 0.058(5) 0.006(4) 0.038(4) 0.005(4)
C36 0.041(4) 0.064(6) 0.039(4) -0.001(4) 0.027(4) -0.006(4)
C37 0.045(5) 0.068(7) 0.043(4) 0.010(4) 0.029(4) -0.001(4)
C38 0.047(5) 0.088(8) 0.073(6) 0.024(6) 0.041(5) 0.014(5)
C39 0.045(4) 0.037(5) 0.036(4) 0.008(3) 0.027(4) 0.009(3)
C40 0.064(6) 0.045(6) 0.069(6) 0.000(5) 0.045(5) 0.000(4)
C41 0.031(4) 0.082(8) 0.058(3) -0.019(4) 0.026(4) -0.001(4)
C42 0.064(6) 0.075(8) 0.062(6) -0.020(5) 0.041(5) -0.003(5)
C43 0.041(4) 0.026(4) 0.036(4) 0.001(3) 0.024(3) 0.000(3)
C44 0.055(5) 0.061(6) 0.050(5) 0.008(4) 0.042(4) -0.005(4)
C45 0.048(5) 0.058(6) 0.034(4) 0.015(4) 0.023(4) 0.012(4)
C46 0.044(4) 0.038(5) 0.030(4) -0.002(3) 0.023(3) 0.005(3)
C47 0.048(5) 0.055(6) 0.044(4) 0.014(4) 0.025(4) 0.021(4)
C48 0.040(5) 0.052(6) 0.059(5) 0.001(5) 0.030(4) 0.011(4)
C49 0.043(5) 0.069(7) 0.088(7) 0.002(6) 0.047(5) 0.008(4)
C50 0.044(4) 0.053(6) 0.056(5) 0.016(4) 0.037(4) 0.011(4)
C51 0.038(4) 0.037(5) 0.038(4) 0.005(3) 0.027(3) 0.008(3)
C52 0.043(4) 0.037(5) 0.044(4) -0.005(4) 0.033(4) -0.010(3)
C53 0.034(4) 0.031(5) 0.037(4) 0.002(3) 0.026(3) 0.005(3)
C54 0.046(5) 0.054(6) 0.066(6) 0.020(5) 0.036(4) 0.008(4)
C55 0.046(5) 0.052(6) 0.081(7) 0.031(5) 0.040(5) 0.015(4)
C56 0.040(4) 0.048(6) 0.044(4) 0.004(4) 0.024(4) 0.004(4)
C57 0.041(4) 0.070(7) 0.047(4) -0.001(5) 0.032(4) -0.010(4)
C58 0.040(4) 0.051(6) 0.045(4) 0.012(4) 0.026(4) 0.008(4)
C59 0.054(5) 0.081(8) 0.058(5) 0.015(5) 0.034(5) 0.018(5)
C60 0.041(4) 0.039(5) 0.041(4) 0.009(4) 0.029(4) 0.007(3)
C61 0.063(6) 0.030(6) 0.086(7) 0.002(5) 0.044(5) 0.001(4)
C62 0.037(4) 0.042(5) 0.041(4) -0.004(4) 0.028(4) -0.008(3)
C63 0.062(6) 0.088(9) 0.058(5) -0.004(5) 0.042(5) 0.008(5)
Cd1 0.0436(3) 0.0404(4) 0.0422(3) 0.0069(3) 0.0294(3) 0.0066(2)
Cd2 0.0431(3) 0.0379(4) 0.0470(3) 0.0082(3) 0.0312(3) 0.0046(2)
Cd3 0.0409(3) 0.0354(4) 0.0399(3) 0.0064(3) 0.0287(3) 0.0043(2)
O1 0.051(4) 0.052(4) 0.082(4) -0.002(3) 0.043(3) 0.004(3)
O2 0.053(4) 0.044(4) 0.102(5) 0.002(4) 0.050(4) 0.005(3)
O3 0.082(4) 0.074(5) 0.054(4) 0.018(3) 0.044(3) 0.039(4)
O4 0.079(4) 0.090(6) 0.057(4) 0.015(4) 0.047(4) 0.032(4)
O5 0.043(3) 0.049(4) 0.081(4) -0.004(3) 0.039(3) 0.001(3)
O6 0.055(4) 0.042(4) 0.093(5) 0.004(3) 0.050(4) 0.003(3)
O7 0.0706(16) 0.0676(16) 0.0582(10) -0.0030(10) 0.0430(10) 0.0047(10)
O8 0.0743(17) 0.0715(17) 0.0695(16) -0.0054(9) 0.0486(12) 0.0092(9)
O9 0.046(3) 0.048(4) 0.077(4) -0.005(3) 0.042(3) 0.004(3)
O10 0.048(3) 0.037(4) 0.089(4) -0.004(3) 0.040(3) 0.002(3)
O11 0.059(4) 0.072(5) 0.055(3) 0.010(3) 0.038(3) 0.028(3)
O12 0.063(4) 0.077(5) 0.049(3) 0.013(3) 0.039(3) 0.023(3)
N1 0.049(4) 0.032(4) 0.039(3) -0.002(3) 0.031(3) 0.001(3)
N2 0.036(3) 0.038(4) 0.043(3) 0.000(3) 0.027(3) 0.002(3)
N3 0.043(4) 0.029(4) 0.038(3) -0.001(3) 0.025(3) 0.001(3)
N4 0.038(3) 0.033(4) 0.049(4) 0.007(3) 0.030(3) 0.006(3)
N5 0.036(3) 0.031(4) 0.037(3) 0.003(3) 0.025(3) 0.003(3)
N6 0.036(3) 0.029(4) 0.039(3) 0.004(3) 0.026(3) 0.000(3)
C1 0.050(5) 0.033(5) 0.034(4) -0.003(3) 0.028(4) 0.003(3)
C2 0.062(6) 0.045(6) 0.046(4) 0.003(4) 0.039(4) 0.002(4)
C3 0.061(5) 0.053(6) 0.032(4) 0.007(4) 0.029(4) 0.011(4)
C4 0.053(5) 0.037(5) 0.036(4) -0.004(4) 0.025(4) 0.007(4)
C5 0.046(5) 0.061(7) 0.039(4) 0.009(5) 0.012(4) 0.022(4)
C6 0.038(5) 0.067(8) 0.081(7) 0.023(6) 0.023(5) 0.012(4)
C7 0.043(5) 0.065(7) 0.088(7) 0.012(6) 0.038(5) 0.006(4)
C8 0.044(5) 0.053(6) 0.063(5) 0.015(4) 0.035(4) 0.004(4)
C9 0.044(4) 0.033(5) 0.037(4) 0.000(4) 0.024(4) 0.006(3)
C10 0.047(4) 0.029(5) 0.051(5) -0.003(4) 0.033(4) 0.001(3)
C11 0.037(4) 0.039(5) 0.041(4) -0.004(4) 0.026(4) -0.001(3)
C12 0.043(5) 0.047(6) 0.068(6) 0.011(5) 0.034(4) 0.001(4)
C13 0.044(5) 0.051(6) 0.071(6) 0.019(5) 0.024(5) -0.004(4)
C14 0.053(5) 0.047(6) 0.064(6) 0.007(5) 0.035(5) 0.000(4)
C15 0.046(5) 0.080(8) 0.061(6) -0.001(5) 0.036(5) -0.011(4)
C16 0.051(5) 0.056(6) 0.054(5) 0.008(5) 0.037(4) -0.001(4)

loop_
_atom_type_symbol
_atom_type_description
_atom_type_scat_dispersion_real
_atom_type_scat_dispersion_imag
_atom_type_scat_source
C C 0.0033 0.0016 'International Tables Vol C Tables 4.2.6.8 and 6.1.1.4'
H H 0.0000 0.0000 'International Tables Vol C Tables 4.2.6.8 and 6.1.1.4'
Cd Cd -0.8075 1.2024 'International Tables Vol C Tables 4.2.6.8 and 6.1.1.4'
N N 0.0061 0.0033 'International Tables Vol C Tables 4.2.6.8 and 6.1.1.4'
O O 0.0106 0.0060 'International Tables Vol C Tables 4.2.6.8 and 6.1.1.4'

loop_
_geom_angle_atom_site_label_1
_geom_angle_atom_site_label_2
_geom_angle_atom_site_label_3
_geom_angle
C14 C17 H17A 109.5
C14 C17 H17B 109.5
H17A C17 H17B 109.5
C14 C17 H17C 109.5
H17A C17 H17C 109.5
H17B C17 H17C 109.5
O2 C18 O1 121.5(9)
O2 C18 C19 120.4(8)
O1 C18 C19 118.1(8)
O2 C18 Cd1 62.3(5)
O1 C18 Cd1 59.2(4)
C19 C18 Cd1 175.6(7)
C18 C19 H19A 109.5
C18 C19 H19B 109.5
H19A C19 H19B 109.5
C18 C19 H19C 109.5
H19A C19 H19C 109.5
H19B C19 H19C 109.5
O4 C20 O3 119.9(8)
O4 C20 C21 122.6(8)
O3 C20 C21 117.5(7)
O4 C20 Cd1 62.3(5)
O3 C20 Cd1 58.2(4)
C21 C20 Cd1 171.9(7)
C20 C21 H21A 109.5
C20 C21 H21B 109.5
H21A C21 H21B 109.5
C20 C21 H21C 109.5
H21A C21 H21C 109.5
H21B C21 H21C 109.5
N3 C22 C23 122.7(7)
N3 C22 C31 117.4(7)
C23 C22 C31 119.9(7)
C24 C23 C22 119.8(7)
C24 C23 H23A 120.1
C22 C23 H23A 120.1
C23 C24 C25 119.3(8)
C23 C24 H24A 120.3
C25 C24 H24A 120.3
C24 C25 C26 122.3(8)
C24 C25 C30 117.9(7)
C26 C25 C30 119.8(8)
C27 C26 C25 119.4(9)
C27 C26 H26A 120.3
C25 C26 H26A 120.3
C26 C27 C28 121.8(8)
C26 C27 H27A 119.1
C28 C27 H27A 119.1
C29 C28 C27 119.9(9)
C29 C28 H28A 120.1
C27 C28 H28A 120.1
C28 C29 C30 119.9(9)
C28 C29 H29A 120.0
C30 C29 H29A 120.0
N3 C30 C29 119.3(7)
N3 C30 C25 121.5(7)
C29 C30 C25 119.2(7)
N4 C31 C22 121.9(7)
N4 C31 H31A 119.1
C22 C31 H31A 119.1
C33 C32 C37 118.8(7)
C33 C32 N4 116.9(7)
C37 C32 N4 124.3(7)
C32 C33 C34 120.8(8)
C32 C33 H33A 119.6
C34 C33 H33A 119.6
C33 C34 C35 120.3(9)
C33 C34 H34A 119.8
C35 C34 H34A 119.8
C36 C35 C34 117.3(8)
C36 C35 C38 122.0(7)
C34 C35 C38 120.7(8)
C37 C36 C35 123.1(8)
C37 C36 H36A 118.5
C35 C36 H36A 118.5
C36 C37 C32 119.7(8)
C36 C37 H37A 120.1
C32 C37 H37A 120.1
C35 C38 H38A 109.5
C35 C38 H38B 109.5
H38A C38 H38B 109.5
C35 C38 H38C 109.5
H38A C38 H38C 109.5
H38B C38 H38C 109.5
O5 C39 O6 119.1(8)
O5 C39 C40 121.1(7)
O6 C39 C40 119.7(7)
O5 C39 Cd2 58.6(4)
O6 C39 Cd2 60.6(4)
C40 C39 Cd2 176.4(6)
C39 C40 H40A 109.5
C39 C40 H40B 109.5
H40A C40 H40B 109.5
C39 C40 H40C 109.5
H40A C40 H40C 109.5
H40B C40 H40C 109.5
O8 C41 O7 116.1(9)
O8 C41 C42 123.1(8)
O7 C41 C42 120.8(9)
O8 C41 Cd2 60.1(5)
O7 C41 Cd2 56.1(5)
C42 C41 Cd2 174.1(8)
C41 C42 H42A 109.5
C41 C42 H42B 109.5
H42A C42 H42B 109.5
C41 C42 H42C 109.5
H42A C42 H42C 109.5
H42B C42 H42C 109.5
N5 C43 C44 123.0(7)
N5 C43 C52 117.2(6)
C44 C43 C52 119.8(6)
C45 C44 C43 118.7(7)
C45 C44 H44A 120.7
C43 C44 H44A 120.7
C44 C45 C46 119.8(7)
C44 C45 H45A 120.1
C46 C45 H45A 120.1
C45 C46 C47 122.6(7)
C45 C46 C51 118.8(7)
C47 C46 C51 118.6(7)
C48 C47 C46 120.4(8)
C48 C47 H47A 119.8
C46 C47 H47A 119.8
C47 C48 C49 120.7(7)
C47 C48 H48A 119.6
C49 C48 H48A 119.6
C50 C49 C48 120.1(8)
C50 C49 H49A 120.0
C48 C49 H49A 120.0
C49 C50 C51 119.7(8)
C49 C50 H50A 120.2
C51 C50 H50A 120.2
N5 C51 C50 118.5(7)
N5 C51 C46 121.0(6)
C50 C51 C46 120.4(7)
N6 C52 C43 121.4(6)
N6 C52 H52A 119.3
C43 C52 H52A 119.3
C54 C53 C58 118.5(7)
C54 C53 N6 117.0(6)
C58 C53 N6 124.5(7)
C55 C54 C53 121.4(8)
C55 C54 H54A 119.3
C53 C54 H54A 119.3
C54 C55 C56 120.6(9)
C54 C55 H55A 119.7
C56 C55 H55A 119.7
C57 C56 C55 117.7(7)
C57 C56 C59 121.8(8)
C55 C56 C59 120.5(8)
C56 C57 C58 124.0(7)
C56 C57 H57A 118.0
C58 C57 H57A 118.0
C57 C58 C53 117.7(8)
C57 C58 H58A 121.1
C53 C58 H58A 121.1
C56 C59 H59A 109.5
C56 C59 H59B 109.5
H59A C59 H59B 109.5
C56 C59 H59C 109.5
H59A C59 H59C 109.5
H59B C59 H59C 109.5
O9 C60 O10 120.2(8)
O9 C60 C61 120.7(7)
O10 C60 C61 119.0(7)
O9 C60 Cd3 59.1(4)
O10 C60 Cd3 61.1(4)
C61 C60 Cd3 178.0(6)
C60 C61 H61A 109.5
C60 C61 H61B 109.5
H61A C61 H61B 109.5
C60 C61 H61C 109.5
H61A C61 H61C 109.5
H61B C61 H61C 109.5
O12 C62 O11 120.1(7)
O12 C62 C63 122.4(8)
O11 C62 C63 117.4(7)
O12 C62 Cd3 62.1(4)
O11 C62 Cd3 58.2(4)
C63 C62 Cd3 172.2(7)
C62 C63 H63A 109.5
C62 C63 H63B 109.5
H63A C63 H63B 109.5
C62 C63 H63C 109.5
H63A C63 H63C 109.5
H63B C63 H63C 109.5
O3 Cd1 O1 99.2(2)
O3 Cd1 N1 140.8(2)
O1 Cd1 N1 120.0(2)
O3 Cd1 N2 106.7(2)
O1 Cd1 N2 94.6(2)
N1 Cd1 N2 72.5(2)
O3 Cd1 O2 106.9(3)
O1 Cd1 O2 55.14(19)
N1 Cd1 O2 96.3(2)
N2 Cd1 O2 137.7(2)
O3 Cd1 O4 55.2(2)
O1 Cd1 O4 145.2(2)
N1 Cd1 O4 88.5(2)
N2 Cd1 O4 114.1(2)
O2 Cd1 O4 106.0(2)
O3 Cd1 C18 105.1(2)
O1 Cd1 C18 27.8(2)
N1 Cd1 C18 109.7(2)
N2 Cd1 C18 117.5(2)
O2 Cd1 C18 27.3(2)
O4 Cd1 C18 128.2(3)
O3 Cd1 C20 27.9(2)
O1 Cd1 C20 122.7(2)
N1 Cd1 C20 115.4(2)
N2 Cd1 C20 115.3(2)
O2 Cd1 C20 106.5(2)
O4 Cd1 C20 27.4(2)
C18 Cd1 C20 118.0(3)
O7 Cd2 O5 103.8(2)
O7 Cd2 N3 141.0(2)
O5 Cd2 N3 115.2(2)
O7 Cd2 O6 104.4(2)
O5 Cd2 O6 55.51(19)
N3 Cd2 O6 98.1(2)
O7 Cd2 N4 106.9(2)
O5 Cd2 N4 92.8(2)
N3 Cd2 N4 72.0(2)
O6 Cd2 N4 139.9(2)
O7 Cd2 O8 53.8(2)
O5 Cd2 O8 151.2(2)
N3 Cd2 O8 89.1(2)
O6 Cd2 O8 108.5(2)
N4 Cd2 O8 110.0(2)
O7 Cd2 C39 106.6(2)
O5 Cd2 C39 27.37(18)
N3 Cd2 C39 108.2(2)
O6 Cd2 C39 28.16(19)
N4 Cd2 C39 116.7(2)
O8 Cd2 C39 133.1(2)
O7 Cd2 C41 26.9(2)
O5 Cd2 C41 128.2(3)
N3 Cd2 C41 115.5(3)
O6 Cd2 C41 107.5(3)
N4 Cd2 C41 111.7(2)
O8 Cd2 C41 26.9(2)
C39 Cd2 C41 122.1(3)
O11 Cd3 O9 98.1(2)
O11 Cd3 N5 139.5(2)
O9 Cd3 N5 122.3(2)
O11 Cd3 N6 102.9(2)
O9 Cd3 N6 95.6(2)
N5 Cd3 N6 72.8(2)
O11 Cd3 O10 109.1(2)
O9 Cd3 O10 55.59(19)
N5 Cd3 O10 97.2(2)
N6 Cd3 O10 139.0(2)
O11 Cd3 O12 55.44(18)
O9 Cd3 O12 142.6(2)
N5 Cd3 O12 88.9(2)
N6 Cd3 O12 114.5(2)
O10 Cd3 O12 104.6(2)
O11 Cd3 C60 105.3(2)
O9 Cd3 C60 27.58(18)
N5 Cd3 C60 112.0(2)
N6 Cd3 C60 118.6(2)
O10 Cd3 C60 28.01(19)
O12 Cd3 C60 126.4(2)
O11 Cd3 C62 28.36(19)
O9 Cd3 C62 121.5(2)
N5 Cd3 C62 114.8(2)
N6 Cd3 C62 112.8(2)
O10 Cd3 C62 107.5(2)
O12 Cd3 C62 27.2(2)
C60 Cd3 C62 117.8(2)
C18 O1 Cd1 93.0(5)
C18 O2 Cd1 90.4(5)
C20 O3 Cd1 93.9(5)
C20 O4 Cd1 90.3(5)
C39 O5 Cd2 94.0(5)
C39 O6 Cd2 91.2(5)
C41 O7 Cd2 97.0(6)
C41 O8 Cd2 93.0(5)
C60 O9 Cd3 93.3(5)
C60 O10 Cd3 90.9(5)
C62 O11 Cd3 93.4(4)
C62 O12 Cd3 90.7(5)
C1 N1 C9 118.0(6)
C1 N1 Cd1 115.7(5)
C9 N1 Cd1 126.3(5)
C10 N2 C11 120.4(6)
C10 N2 Cd1 114.6(5)
C11 N2 Cd1 125.0(5)
C22 N3 C30 118.8(7)
C22 N3 Cd2 114.8(5)
C30 N3 Cd2 126.3(5)
C31 N4 C32 122.8(6)
C31 N4 Cd2 113.3(5)
C32 N4 Cd2 123.9(5)
C43 N5 C51 118.6(6)
C43 N5 Cd3 115.1(4)
C51 N5 Cd3 126.2(5)
C52 N6 C53 121.8(6)
C52 N6 Cd3 113.5(5)
C53 N6 Cd3 124.7(4)
N1 C1 C2 123.3(7)
N1 C1 C10 117.2(7)
C2 C1 C10 119.5(7)
C3 C2 C1 119.3(7)
C3 C2 H2A 120.4
C1 C2 H2A 120.4
C2 C3 C4 119.7(7)
C2 C3 H3A 120.2
C4 C3 H3A 120.2
C3 C4 C5 124.0(8)
C3 C4 C9 118.2(7)
C5 C4 C9 117.7(8)
C6 C5 C4 120.3(8)
C6 C5 H5A 119.8
C4 C5 H5A 119.8
C5 C6 C7 123.2(8)
C5 C6 H6A 118.4
C7 C6 H6A 118.4
C8 C7 C6 118.6(9)
C8 C7 H7A 120.7
C6 C7 H7A 120.7
C7 C8 C9 120.4(8)
C7 C8 H8A 119.8
C9 C8 H8A 119.8
N1 C9 C8 118.7(7)
N1 C9 C4 121.5(7)
C8 C9 C4 119.7(7)
N2 C10 C1 119.9(7)
N2 C10 H10A 120.0
C1 C10 H10A 120.0
C12 C11 C16 118.9(7)
C12 C11 N2 116.6(7)
C16 C11 N2 124.4(7)
C13 C12 C11 120.4(8)
C13 C12 H12A 119.8
C11 C12 H12A 119.8
C12 C13 C14 121.7(9)
C12 C13 H13A 119.1
C14 C13 H13A 119.1
C15 C14 C13 117.2(8)
C15 C14 C17 121.3(8)
C13 C14 C17 121.5(9)
C14 C15 C16 123.2(8)
C14 C15 H15A 118.4
C16 C15 H15A 118.4
C15 C16 C11 118.5(8)
C15 C16 H16A 120.7
C11 C16 H16A 120.7

loop_
_geom_bond_atom_site_label_1
_geom_bond_atom_site_label_2
_geom_bond_distance
C17 C14 1.503(11)
C17 H17A 0.9600
C17 H17B 0.9600
C17 H17C 0.9600
C18 O2 1.225(9)
C18 O1 1.248(9)
C18 C19 1.487(11)
C18 Cd1 2.670(9)
C19 H19A 0.9600
C19 H19B 0.9600
C19 H19C 0.9600
C20 O4 1.233(9)
C20 O3 1.255(9)
C20 C21 1.489(11)
C20 Cd1 2.675(8)
C21 H21A 0.9600
C21 H21B 0.9600
C21 H21C 0.9600
C22 N3 1.313(9)
C22 C23 1.417(10)
C22 C31 1.479(9)
C23 C24 1.355(10)
C23 H23A 0.9300
C24 C25 1.396(11)
C24 H24A 0.9300
C25 C26 1.401(10)
C25 C30 1.437(11)
C26 C27 1.381(13)
C26 H26A 0.9300
C27 C28 1.405(13)
C27 H27A 0.9300
C28 C29 1.387(10)
C28 H28A 0.9300
C29 C30 1.416(12)
C29 H29A 0.9300
C30 N3 1.359(8)
C31 N4 1.272(9)
C31 H31A 0.9300
C32 C33 1.362(11)
C32 C37 1.397(11)
C32 N4 1.437(8)
C33 C34 1.392(10)
C33 H33A 0.9300
C34 C35 1.395(12)
C34 H34A 0.9300
C35 C36 1.369(11)
C35 C38 1.510(10)
C36 C37 1.353(10)
C36 H36A 0.9300
C37 H37A 0.9300
C38 H38A 0.9600
C38 H38B 0.9600
C38 H38C 0.9600
C39 O5 1.239(8)
C39 O6 1.269(9)
C39 C40 1.481(11)
C39 Cd2 2.689(8)
C40 H40A 0.9600
C40 H40B 0.9600
C40 H40C 0.9600
C41 O8 1.236(10)
C41 O7 1.243(10)
C41 C42 1.480(12)
C41 Cd2 2.728(9)
C42 H42A 0.9600
C42 H42B 0.9600
C42 H42C 0.9600
C43 N5 1.331(9)
C43 C44 1.424(10)
C43 C52 1.479(9)
C44 C45 1.367(9)
C44 H44A 0.9300
C45 C46 1.393(11)
C45 H45A 0.9300
C46 C47 1.416(9)
C46 C51 1.431(10)
C47 C48 1.382(12)
C47 H47A 0.9300
C48 C49 1.431(12)
C48 H48A 0.9300
C49 C50 1.379(9)
C49 H49A 0.9300
C50 C51 1.424(10)
C50 H50A 0.9300
C51 N5 1.364(8)
C52 N6 1.281(9)
C52 H52A 0.9300
C53 C54 1.379(10)
C53 C58 1.406(10)
C53 N6 1.415(8)
C54 C55 1.373(10)
C54 H54A 0.9300
C55 C56 1.384(11)
C55 H55A 0.9300
C56 C57 1.347(11)
C56 C59 1.524(10)
C57 C58 1.386(10)
C57 H57A 0.9300
C58 H58A 0.9300
C59 H59A 0.9600
C59 H59B 0.9600
C59 H59C 0.9600
C60 O9 1.243(8)
C60 O10 1.259(8)
C60 C61 1.478(11)
C60 Cd3 2.681(8)
C61 H61A 0.9600
C61 H61B 0.9600
C61 H61C 0.9600
C62 O12 1.227(9)
C62 O11 1.278(9)
C62 C63 1.473(11)
C62 Cd3 2.687(8)
C63 H63A 0.9600
C63 H63B 0.9600
C63 H63C 0.9600
Cd1 O3 2.278(6)
Cd1 O1 2.296(6)
Cd1 N1 2.312(6)
Cd1 N2 2.337(6)
Cd1 O2 2.364(6)
Cd1 O4 2.368(6)
Cd2 O7 2.282(6)
Cd2 O5 2.301(6)
Cd2 N3 2.335(6)
Cd2 O6 2.343(6)
Cd2 N4 2.354(6)
Cd2 O8 2.368(6)
Cd3 O11 2.289(6)
Cd3 O9 2.305(6)
Cd3 N5 2.306(6)
Cd3 N6 2.340(6)
Cd3 O10 2.347(5)
Cd3 O12 2.375(6)
N1 C1 1.327(9)
N1 C9 1.372(8)
N2 C10 1.293(9)
N2 C11 1.438(8)
C1 C2 1.427(10)
C1 C10 1.496(9)
C2 C3 1.358(9)
C2 H2A 0.9300
C3 C4 1.400(11)
C3 H3A 0.9300
C4 C5 1.430(10)
C4 C9 1.439(10)
C5 C6 1.322(13)
C5 H5A 0.9300
C6 C7 1.417(13)
C6 H6A 0.9300
C7 C8 1.379(10)
C7 H7A 0.9300
C8 C9 1.410(11)
C8 H8A 0.9300
C10 H10A 0.9300
C11 C12 1.381(11)
C11 C16 1.407(10)
C12 C13 1.358(10)
C12 H12A 0.9300
C13 C14 1.391(12)
C13 H13A 0.9300
C14 C15 1.365(12)
C15 C16 1.367(10)
C15 H15A 0.9300
C16 H16A 0.9300
